data_4037619
loop_
_publ_author_name
'Bugera, Maksym'
'Trofymchuk, Serhii'
'Tarasenko, Karen'
'Zaporozhets, Olga'
'Pustovit, Yurii'
'Mykhailiuk, Pavel K.'

_publ_section_title
;
 Deoxofluorination of Aliphatic Carboxylic Acids: a Route to
 Trifluoromethyl-Substituted Derivatives.
;
_journal_name_full 'The Journal of organic chemistry'
_journal_paper_doi 10.1021/acs.joc.9b02596
_journal_year 2019
_chemical_absolute_configuration none
_chemical_formula_moiety 'C5 H6 F3 N O'
_chemical_formula_sum 'C5 H6 F3 N O'
_chemical_formula_weight 153.11
_space_group_crystal_system monoclinic
_space_group_IT_number 5
_space_group_name_Hall 'C 2y'
_space_group_name_H-M_alt 'C 1 2 1'
_atom_sites_solution_hydrogens mixed
_audit_creation_method SHELXL-2016/4
_cell_angle_alpha 90
_cell_angle_beta 113.12(2)
_cell_angle_gamma 90
_cell_formula_units_Z 4
_cell_length_a 9.400(4)
_cell_length_b 6.986(4)
_cell_length_c 10.481(6)
_cell_measurement_reflns_used 262
_cell_measurement_temperature 123(2)
_cell_measurement_theta_max 22.27
_cell_measurement_theta_min 3.75
_cell_volume 633.0(6)
_computing_cell_refinement 'Bruker SMART'
_computing_data_collection 'Bruker SMART'
_computing_data_reduction 'Bruker SAINT'
_computing_molecular_graphics 'Bruker SHELXTL'
_computing_publication_material 'Bruker SHELXTL'
_computing_structure_refinement 'SHELXL-2016/4 (Sheldrick, 2016)'
_computing_structure_solution 'Bruker SHELXTL'
_diffrn_ambient_temperature 123(2)
_diffrn_measured_fraction_theta_full 1.000
_diffrn_measured_fraction_theta_max 1.000
_diffrn_measurement_device_type 'CCD area detector'
_diffrn_measurement_method 'omega scans'
_diffrn_radiation_monochromator graphite
_diffrn_radiation_source 'sealed tube'
_diffrn_radiation_type MoK\a
_diffrn_radiation_wavelength 0.71073
_diffrn_reflns_av_R_equivalents 0.0318
_diffrn_reflns_av_unetI/netI 0.0396
_diffrn_reflns_Laue_measured_fraction_full 1.000
_diffrn_reflns_Laue_measured_fraction_max 1.000
_diffrn_reflns_limit_h_max 11
_diffrn_reflns_limit_h_min -11
_diffrn_reflns_limit_k_max 8
_diffrn_reflns_limit_k_min -8
_diffrn_reflns_limit_l_max 12
_diffrn_reflns_limit_l_min -11
_diffrn_reflns_number 3297
_diffrn_reflns_point_group_measured_fraction_full 0.963
_diffrn_reflns_point_group_measured_fraction_max 0.959
_diffrn_reflns_theta_full 25.242
_diffrn_reflns_theta_max 25.472
_diffrn_reflns_theta_min 2.113
_exptl_absorpt_coefficient_mu 0.169
_exptl_absorpt_correction_T_max 1.00
_exptl_absorpt_correction_T_min 0.60
_exptl_absorpt_correction_type numerical
_exptl_absorpt_process_details SADABS
_exptl_crystal_colour colourless
_exptl_crystal_density_diffrn 1.607
_exptl_crystal_description plate
_exptl_crystal_F_000 312
_exptl_crystal_size_max 0.500
_exptl_crystal_size_mid 0.220
_exptl_crystal_size_min 0.030
_refine_diff_density_max 0.204
_refine_diff_density_min -0.172
_refine_diff_density_rms 0.042
_refine_ls_abs_structure_details
;
 Flack x determined using 342 quotients [(I+)-(I-)]/[(I+)+(I-)]
 (Parsons, Flack and Wagner, Acta Cryst. B69 (2013) 249-259).
;
_refine_ls_abs_structure_Flack 0.7(9)
_refine_ls_extinction_method none
_refine_ls_goodness_of_fit_ref 1.059
_refine_ls_hydrogen_treatment mixed
_refine_ls_matrix_type full
_refine_ls_number_parameters 95
_refine_ls_number_reflns 1133
_refine_ls_number_restraints 1
_refine_ls_restrained_S_all 1.059
_refine_ls_R_factor_all 0.0510
_refine_ls_R_factor_gt 0.0372
_refine_ls_shift/su_max 0.004
_refine_ls_shift/su_mean 0.001
_refine_ls_structure_factor_coef Fsqd
_refine_ls_weighting_details 'w=1/[\s^2^(Fo^2^)+(0.0390P)^2^+0.4044P] where P=(Fo^2^+2Fc^2^)/3'
_refine_ls_weighting_scheme calc
_refine_ls_wR_factor_gt 0.0856
_refine_ls_wR_factor_ref 0.0947
_reflns_Friedel_coverage 0.765
_reflns_Friedel_fraction_full 0.919
_reflns_Friedel_fraction_max 0.911
_reflns_number_gt 923
_reflns_number_total 1133
_reflns_threshold_expression 'I > 2\s(I)'
_cod_data_source_file jo9b02596_si_005.cif
_cod_data_source_block xr99
_cod_original_sg_symbol_H-M 'C 2'
_cod_database_code 4037619
_shelx_shelxl_version_number 2016/4
_shelx_space_group_comment
;
The symmetry employed for this shelxl refinement is uniquely defined
by the following loop, which should always be used as a source of
symmetry information in preference to the above space-group names.
They are only intended as comments.
;
_shelx_estimated_absorpt_t_min 0.920
_shelx_estimated_absorpt_t_max 0.995

loop_
_space_group_symop_operation_xyz
'x, y, z'
'-x, y, -z'
'x+1/2, y+1/2, z'
'-x+1/2, y+1/2, -z'

loop_
_atom_site_label
_atom_site_type_symbol
_atom_site_fract_x
_atom_site_fract_y
_atom_site_fract_z
_atom_site_U_iso_or_equiv
_atom_site_adp_type
_atom_site_occupancy
_atom_site_site_symmetry_order
_atom_site_calc_flag
_atom_site_refinement_flags_posn
_atom_site_refinement_flags_adp
F2 F 0.3854(4) 0.1802(4) 0.0607(3) 0.0545(8) Uani 1 1 d . .
F3 F 0.1728(3) 0.2565(4) 0.0794(2) 0.0481(7) Uani 1 1 d . .
F1 F 0.2875(4) -0.0066(4) 0.1678(3) 0.0676(9) Uani 1 1 d . .
N1 N 0.3257(4) 0.2664(5) 0.3746(3) 0.0293(8) Uani 1 1 d . .
H1N H 0.326(6) 0.161(8) 0.423(5) 0.058(17) Uiso 1 1 d . .
O1 O 0.1840(3) 0.4473(4) 0.4608(3) 0.0367(8) Uani 1 1 d . .
C1 C 0.2599(4) 0.4288(6) 0.3890(4) 0.0283(9) Uani 1 1 d . .
C2 C 0.2946(5) 0.5824(6) 0.3041(5) 0.0369(10) Uani 1 1 d . .
H2A H 0.333689 0.699883 0.359725 0.044 Uiso 1 1 calc R U
H2B H 0.201093 0.614760 0.221067 0.044 Uiso 1 1 calc R U
C3 C 0.4186(4) 0.4933(6) 0.2628(4) 0.0358(10) Uani 1 1 d . .
H3A H 0.522650 0.540044 0.323472 0.043 Uiso 1 1 calc R U
H3B H 0.399566 0.524267 0.165266 0.043 Uiso 1 1 calc R U
C4 C 0.4048(4) 0.2777(6) 0.2811(4) 0.0309(9) Uani 1 1 d . .
H4 H 0.509975 0.219160 0.325185 0.037 Uiso 1 1 calc R U
C5 C 0.3127(6) 0.1770(7) 0.1479(5) 0.0417(11) Uani 1 1 d . .

loop_
_atom_site_aniso_label
_atom_site_aniso_U_11
_atom_site_aniso_U_22
_atom_site_aniso_U_33
_atom_site_aniso_U_23
_atom_site_aniso_U_13
_atom_site_aniso_U_12
F2 0.0779(18) 0.0596(19) 0.0408(16) -0.0024(13) 0.0394(14) 0.0086(15)
F3 0.0435(13) 0.0603(18) 0.0361(13) -0.0064(13) 0.0109(11) -0.0060(14)
F1 0.126(3) 0.0334(17) 0.0579(18) -0.0099(15) 0.052(2) -0.0123(18)
N1 0.0343(16) 0.028(2) 0.0301(18) 0.0040(17) 0.0171(14) 0.0059(18)
O1 0.0479(16) 0.0333(19) 0.0395(17) -0.0009(14) 0.0286(14) 0.0055(14)
C1 0.0314(19) 0.025(2) 0.028(2) -0.0044(18) 0.0117(17) -0.0010(18)
C2 0.053(3) 0.030(2) 0.035(2) 0.001(2) 0.024(2) 0.003(2)
C3 0.035(2) 0.046(3) 0.029(2) 0.002(2) 0.0156(18) -0.008(2)
C4 0.0314(18) 0.038(2) 0.027(2) 0.003(2) 0.0160(16) 0.009(2)
C5 0.059(3) 0.038(3) 0.037(3) 0.002(2) 0.028(2) 0.004(2)

loop_
_atom_type_symbol
_atom_type_description
_atom_type_scat_dispersion_real
_atom_type_scat_dispersion_imag
_atom_type_scat_source
C C 0.0033 0.0016 'International Tables Vol C Tables 4.2.6.8 and 6.1.1.4'
H H 0.0000 0.0000 'International Tables Vol C Tables 4.2.6.8 and 6.1.1.4'
N N 0.0061 0.0033 'International Tables Vol C Tables 4.2.6.8 and 6.1.1.4'
O O 0.0106 0.0060 'International Tables Vol C Tables 4.2.6.8 and 6.1.1.4'
F F 0.0171 0.0103 'International Tables Vol C Tables 4.2.6.8 and 6.1.1.4'

loop_
_geom_angle_atom_site_label_1
_geom_angle_atom_site_label_2
_geom_angle_atom_site_label_3
_geom_angle
C1 N1 C4 114.6(4)
O1 C1 N1 124.5(4)
O1 C1 C2 126.7(4)
N1 C1 C2 108.8(3)
C1 C2 C3 104.1(4)
C2 C3 C4 104.7(3)
N1 C4 C5 110.1(3)
N1 C4 C3 103.3(3)
C5 C4 C3 113.0(3)
F1 C5 F2 107.0(4)
F1 C5 F3 106.4(4)
F2 C5 F3 106.4(4)
F1 C5 C4 112.2(4)
F2 C5 C4 111.5(4)
F3 C5 C4 112.9(4)

loop_
_geom_bond_atom_site_label_1
_geom_bond_atom_site_label_2
_geom_bond_distance
F2 C5 1.339(5)
F3 C5 1.346(5)
F1 C5 1.335(5)
N1 C1 1.329(5)
N1 C4 1.446(4)
O1 C1 1.231(4)
C1 C2 1.510(6)
C2 C3 1.526(5)
C3 C4 1.530(6)
C4 C5 1.498(6)
